data_2242156
loop_
_publ_author_name
'Luong Thi Thu, Thuy'
'Nguyen Bich, Ngan'
'Nguyen, Hien'
'Van Meervelt, Luc'

_publ_section_title
;
 Crystal structures of three 4-substituted-2,2'-bipyridines synthesized by
 Sonogashira and Suzuki--Miyaura cross-coupling reactions
;
_journal_coeditor_code ZS2378
_journal_issue 4
_journal_name_full 'Acta Crystallographica Section E'
_journal_page_first 610
_journal_page_last 615
_journal_paper_doi 10.1107/S2056989017004662
_journal_volume 73
_journal_year 2017
_chemical_formula_iupac 'C18 H13 N3'
_chemical_formula_moiety 'C18 H13 N3'
_chemical_formula_sum 'C18 H13 N3'
_chemical_formula_weight 271.31
_chemical_melting_point_gt 398
_chemical_melting_point_lt 400
_chemical_name_systematic
;
4-(Indol-4-yl)-2,2'-bipyridine
;
_space_group_crystal_system monoclinic
_space_group_IT_number 14
_space_group_name_Hall '-P 2ybc'
_space_group_name_H-M_alt 'P 1 21/c 1'
_symmetry_space_group_name_Hall '-P 2ybc'
_symmetry_space_group_name_H-M 'P 1 21/c 1'
_atom_sites_solution_hydrogens geom
_atom_sites_solution_primary direct
_atom_sites_solution_secondary difmap
_audit_creation_method
;
Olex2 1.2
(compiled 2014.03.20 svn.r2914 for OlexSys, GUI svn.r4816)
;
_cell_angle_alpha 90.00
_cell_angle_beta 109.552(8)
_cell_angle_gamma 90.00
_cell_formula_units_Z 4
_cell_length_a 9.6951(6)
_cell_length_b 12.0142(7)
_cell_length_c 12.0376(9)
_cell_measurement_reflns_used 4854
_cell_measurement_temperature 100
_cell_measurement_theta_max 29.0890
_cell_measurement_theta_min 3.5340
_cell_volume 1321.28(16)
_computing_cell_refinement
;
CrysAlis PRO (Rigaku OD, 2015)
;
_computing_data_collection
;
CrysAlis PRO (Rigaku OD, 2015)
;
_computing_data_reduction
;
CrysAlis PRO (Rigaku OD, 2015)
;
_computing_molecular_graphics
;
<i>OLEX2</i> (Dolomanov <i>et al.</i>,  2009)
;
_computing_publication_material
;
<i>OLEX2</i> (Dolomanov <i>et al.</i>,  2009)
;
_computing_structure_refinement
;
SHELXL2014 (Sheldrick, 2015)
;
_computing_structure_solution
;
SHELXS97 (Sheldrick, 2008)
;
_diffrn_ambient_temperature 100.0
_diffrn_detector_area_resol_mean 15.9631
_diffrn_measured_fraction_theta_full 0.997
_diffrn_measured_fraction_theta_max 0.998
_diffrn_measurement_device_type
;
Agilent SuperNova (single source at offset, Eos detector)
;
_diffrn_measurement_method '\w scans'
_diffrn_radiation_monochromator mirror
_diffrn_radiation_type MoK\a
_diffrn_radiation_wavelength 0.71073
_diffrn_reflns_av_R_equivalents 0.0233
_diffrn_reflns_limit_h_max 12
_diffrn_reflns_limit_h_min -12
_diffrn_reflns_limit_k_max 15
_diffrn_reflns_limit_k_min -13
_diffrn_reflns_limit_l_max 11
_diffrn_reflns_limit_l_min -15
_diffrn_reflns_number 8569
_diffrn_reflns_theta_full 25.00
_diffrn_reflns_theta_max 26.37
_diffrn_reflns_theta_min 2.80
_exptl_absorpt_coefficient_mu 0.083
_exptl_absorpt_correction_T_max 1.00000
_exptl_absorpt_correction_T_min 0.99305
_exptl_absorpt_correction_type multi-scan
_exptl_absorpt_process_details
;
(CrysAlis PRO; Rigaku OD, 2015)
;
_exptl_crystal_colour orange
_exptl_crystal_density_diffrn 1.364
_exptl_crystal_density_method 'not measured'
_exptl_crystal_description block
_exptl_crystal_F_000 568
_exptl_crystal_size_max 0.35
_exptl_crystal_size_mid 0.35
_exptl_crystal_size_min 0.20
_refine_diff_density_max 0.208
_refine_diff_density_min -0.225
_refine_ls_extinction_method none
_refine_ls_goodness_of_fit_ref 1.056
_refine_ls_hydrogen_treatment constr
_refine_ls_matrix_type full
_refine_ls_number_parameters 190
_refine_ls_number_reflns 2692
_refine_ls_number_restraints 0
_refine_ls_restrained_S_all 1.056
_refine_ls_R_factor_all 0.0437
_refine_ls_R_factor_gt 0.0375
_refine_ls_shift/su_max 0.000
_refine_ls_shift/su_mean 0.000
_refine_ls_structure_factor_coef Fsqd
_refine_ls_weighting_details 'calc w=1/[\s^2^(Fo^2^)+(0.0344P)^2^+0.7137P] where P=(Fo^2^+2Fc^2^)/3'
_refine_ls_weighting_scheme calc
_refine_ls_wR_factor_gt 0.0905
_refine_ls_wR_factor_ref 0.0947
_reflns_number_gt 2363
_reflns_number_total 2692
_reflns_threshold_expression I>2\s(I)
_cod_data_source_file zs2378sup1.cif
_cod_data_source_block III
_cod_original_cell_volume 1321.28(15)
_cod_database_code 2242156

loop_
_space_group_symop_id
_space_group_symop_operation_xyz
1 'x, y, z'
2 '-x, y+1/2, -z+1/2'
3 '-x, -y, -z'
4 'x, -y-1/2, z-1/2'

loop_
_atom_site_type_symbol
_atom_site_label
_atom_site_fract_x
_atom_site_fract_y
_atom_site_fract_z
_atom_site_U_iso_or_equiv
_atom_site_adp_type
_atom_site_calc_flag
_atom_site_occupancy
N N1 0.31593(11) 0.25441(9) 0.52186(10) 0.0149(2) Uani d 1
C C2 0.25581(13) 0.33233(11) 0.43923(11) 0.0136(3) Uani d 1
C C3 0.26375(13) 0.44551(11) 0.46516(11) 0.0143(3) Uani d 1
H H3 0.2241 0.4982 0.4039 0.017 Uiso calc 1
C C4 0.33001(13) 0.48165(11) 0.58118(11) 0.0140(3) Uani d 1
C C5 0.39151(13) 0.40081(11) 0.66627(11) 0.0155(3) Uani d 1
H H5 0.4381 0.4211 0.7464 0.019 Uiso calc 1
C C6 0.38351(14) 0.29005(11) 0.63189(11) 0.0154(3) Uani d 1
H H6 0.4290 0.2361 0.6904 0.018 Uiso calc 1
N N7 0.12564(12) 0.36675(9) 0.23212(10) 0.0173(3) Uani d 1
C C8 0.17196(13) 0.29055(11) 0.31882(11) 0.0143(3) Uani d 1
C C9 0.14054(14) 0.17732(11) 0.29891(12) 0.0169(3) Uani d 1
H H9 0.1737 0.1253 0.3617 0.020 Uiso calc 1
C C10 0.06031(14) 0.14199(11) 0.18635(12) 0.0186(3) Uani d 1
H H10 0.0385 0.0653 0.1709 0.022 Uiso calc 1
C C11 0.01227(14) 0.21922(12) 0.09662(12) 0.0183(3) Uani d 1
H H11 -0.0428 0.1971 0.0186 0.022 Uiso calc 1
C C12 0.04713(14) 0.33039(12) 0.12420(12) 0.0181(3) Uani d 1
H H12 0.0133 0.3838 0.0628 0.022 Uiso calc 1
N N13 0.25953(12) 0.93647(9) 0.65298(10) 0.0172(3) Uani d 1
H H13 0.2204 0.9745 0.6974 0.021 Uiso calc 1
C C14 0.31571(14) 0.98129(11) 0.57170(12) 0.0182(3) Uani d 1
H H14 0.3184 1.0585 0.5553 0.022 Uiso calc 1
C C15 0.36687(14) 0.89859(11) 0.51831(12) 0.0170(3) Uani d 1
H H15 0.4112 0.9076 0.4594 0.020 Uiso calc 1
C C16 0.34102(13) 0.79562(11) 0.56791(11) 0.0143(3) Uani d 1
C C17 0.36292(13) 0.68330(11) 0.54613(11) 0.0142(3) Uani d 1
H H17 0.4045 0.6637 0.4877 0.017 Uiso calc 1
C C18 0.32337(13) 0.60125(11) 0.61069(11) 0.0139(3) Uani d 1
C C19 0.26479(14) 0.63113(11) 0.69974(11) 0.0149(3) Uani d 1
H H19 0.2429 0.5742 0.7460 0.018 Uiso calc 1
C C20 0.23857(14) 0.74072(11) 0.72121(11) 0.0156(3) Uani d 1
H H20 0.1974 0.7597 0.7801 0.019 Uiso calc 1
C C21 0.27468(13) 0.82248(11) 0.65331(11) 0.0146(3) Uani d 1

loop_
_atom_site_aniso_label
_atom_site_aniso_U_11
_atom_site_aniso_U_22
_atom_site_aniso_U_33
_atom_site_aniso_U_12
_atom_site_aniso_U_13
_atom_site_aniso_U_23
N1 0.0145(5) 0.0133(5) 0.0168(6) 0.0003(4) 0.0051(4) 0.0009(4)
C2 0.0121(6) 0.0143(6) 0.0149(6) 0.0002(5) 0.0054(5) 0.0004(5)
C3 0.0150(6) 0.0130(6) 0.0143(6) 0.0006(5) 0.0040(5) 0.0019(5)
C4 0.0121(6) 0.0140(6) 0.0169(7) -0.0011(5) 0.0061(5) 0.0003(5)
C5 0.0132(6) 0.0176(7) 0.0143(6) -0.0012(5) 0.0026(5) -0.0004(5)
C6 0.0138(6) 0.0148(6) 0.0167(6) 0.0018(5) 0.0041(5) 0.0035(5)
N7 0.0182(5) 0.0159(6) 0.0166(6) -0.0010(4) 0.0045(4) 0.0009(5)
C8 0.0132(6) 0.0148(6) 0.0158(6) 0.0007(5) 0.0060(5) -0.0003(5)
C9 0.0165(6) 0.0142(7) 0.0193(7) 0.0014(5) 0.0050(5) 0.0006(5)
C10 0.0146(6) 0.0155(7) 0.0244(7) -0.0004(5) 0.0050(5) -0.0052(6)
C11 0.0133(6) 0.0244(7) 0.0165(7) -0.0009(5) 0.0039(5) -0.0053(6)
C12 0.0183(6) 0.0196(7) 0.0156(7) 0.0005(5) 0.0044(5) 0.0018(5)
N13 0.0210(6) 0.0122(6) 0.0171(6) 0.0021(5) 0.0049(4) -0.0019(4)
C14 0.0223(7) 0.0124(6) 0.0164(7) -0.0016(5) 0.0017(5) 0.0015(5)
C15 0.0208(6) 0.0147(6) 0.0142(6) -0.0029(5) 0.0040(5) 0.0010(5)
C16 0.0134(6) 0.0151(6) 0.0118(6) -0.0013(5) 0.0007(5) -0.0005(5)
C17 0.0137(6) 0.0145(6) 0.0133(6) -0.0003(5) 0.0031(5) -0.0015(5)
C18 0.0118(6) 0.0143(6) 0.0130(6) -0.0001(5) 0.0009(5) -0.0009(5)
C19 0.0161(6) 0.0149(6) 0.0128(6) -0.0024(5) 0.0036(5) 0.0007(5)
C20 0.0153(6) 0.0184(7) 0.0133(6) -0.0003(5) 0.0050(5) -0.0018(5)
C21 0.0140(6) 0.0128(6) 0.0141(6) 0.0003(5) 0.0006(5) -0.0025(5)

loop_
_atom_type_symbol
_atom_type_description
_atom_type_scat_dispersion_real
_atom_type_scat_dispersion_imag
_atom_type_scat_source
C C 0.0033 0.0016 'International Tables Vol C Tables 4.2.6.8 and 6.1.1.4'
H H 0.0000 0.0000 'International Tables Vol C Tables 4.2.6.8 and 6.1.1.4'
N N 0.0061 0.0033 'International Tables Vol C Tables 4.2.6.8 and 6.1.1.4'

loop_
_geom_angle_atom_site_label_1
_geom_angle_atom_site_label_2
_geom_angle_atom_site_label_3
_geom_angle
C6 N1 C2 117.14(11)
N1 C2 C3 122.36(12)
N1 C2 C8 116.34(11)
C3 C2 C8 121.20(11)
C2 C3 H3 120.0
C2 C3 C4 120.03(12)
C4 C3 H3 120.0
C3 C4 C18 119.81(11)
C5 C4 C3 117.33(12)
C5 C4 C18 122.72(12)
C4 C5 H5 120.6
C6 C5 C4 118.81(12)
C6 C5 H5 120.6
N1 C6 C5 124.24(12)
N1 C6 H6 117.9
C5 C6 H6 117.9
C12 N7 C8 117.60(12)
N7 C8 C2 117.13(11)
N7 C8 C9 122.12(12)
C9 C8 C2 120.73(12)
C8 C9 H9 120.5
C10 C9 C8 119.03(13)
C10 C9 H9 120.5
C9 C10 H10 120.3
C11 C10 C9 119.44(13)
C11 C10 H10 120.3
C10 C11 H11 121.1
C10 C11 C12 117.85(12)
C12 C11 H11 121.1
N7 C12 C11 123.95(13)
N7 C12 H12 118.0
C11 C12 H12 118.0
C14 N13 H13 125.6
C21 N13 H13 125.6
C21 N13 C14 108.87(11)
N13 C14 H14 125.0
C15 C14 N13 110.02(12)
C15 C14 H14 125.0
C14 C15 H15 126.5
C14 C15 C16 106.91(12)
C16 C15 H15 126.5
C17 C16 C15 133.94(12)
C17 C16 C21 119.13(12)
C21 C16 C15 106.88(11)
C16 C17 H17 120.3
C18 C17 C16 119.41(12)
C18 C17 H17 120.3
C17 C18 C4 120.74(12)
C17 C18 C19 120.00(12)
C19 C18 C4 119.07(11)
C18 C19 H19 119.1
C20 C19 C18 121.89(12)
C20 C19 H19 119.1
C19 C20 H20 121.2
C19 C20 C21 117.60(12)
C21 C20 H20 121.2
N13 C21 C16 107.31(11)
N13 C21 C20 130.87(12)
C20 C21 C16 121.82(12)

loop_
_geom_bond_atom_site_label_1
_geom_bond_atom_site_label_2
_geom_bond_distance
N1 C2 1.3481(17)
N1 C6 1.3365(17)
C2 C3 1.3915(18)
C2 C8 1.4916(18)
C3 H3 0.9500
C3 C4 1.3969(18)
C4 C5 1.3925(18)
C4 C18 1.4867(18)
C5 H5 0.9500
C5 C6 1.3880(18)
C6 H6 0.9500
N7 C8 1.3473(17)
N7 C12 1.3401(17)
C8 C9 1.3972(18)
C9 H9 0.9500
C9 C10 1.3841(19)
C10 H10 0.9500
C10 C11 1.381(2)
C11 H11 0.9500
C11 C12 1.3904(19)
C12 H12 0.9500
N13 H13 0.8800
N13 C14 1.3786(18)
N13 C21 1.3773(17)
C14 H14 0.9500
C14 C15 1.3637(19)
C15 H15 0.9500
C15 C16 1.4318(18)
C16 C17 1.4043(18)
C16 C21 1.4202(18)
C17 H17 0.9500
C17 C18 1.3864(18)
C18 C19 1.4170(18)
C19 H19 0.9500
C19 C20 1.3817(18)
C20 H20 0.9500
C20 C21 1.3953(19)

loop_
_geom_hbond_atom_site_label_D
_geom_hbond_atom_site_label_H
_geom_hbond_atom_site_label_A
_geom_hbond_site_symmetry_D
_geom_hbond_site_symmetry_H
_geom_hbond_site_symmetry_A
_geom_hbond_distance_DH
_geom_hbond_distance_HA
_geom_hbond_distance_DA
_geom_hbond_angle_DHA
_geom_hbond_publ_flag
N13 H13 N7 1_555 1_555 4_576 0.88 2.22 3.002(2) 148 yes
C14 H14 N1 1_555 1_555 1_565 0.95 2.39 3.336(2) 176 yes
C5 H5 Cg1 1_555 1_555 2_646 0.95 2.58 3.3371(14) 137 yes
C6 H6 Cg4 1_555 1_555 2_646 0.95 2.78 3.5268(14) 136 yes
C11 H11 Cg4 1_555 1_555 2_545 0.95 2.56 3.3548(15) 141 yes
C17 H17 Cg2 1_555 1_555 3_666 0.95 2.85 3.6555(15) 143 yes
C20 H20 Cg3 1_555 1_555 3_566 0.95 2.86 3.5814(16) 133 yes

loop_
_geom_torsion_atom_site_label_1
_geom_torsion_atom_site_label_2
_geom_torsion_atom_site_label_3
_geom_torsion_atom_site_label_4
_geom_torsion
N1 C2 C3 C4 -2.97(19)
N1 C2 C8 N7 -172.50(11)
N1 C2 C8 C9 9.08(17)
C2 N1 C6 C5 2.00(19)
C2 C3 C4 C5 2.62(18)
C2 C3 C4 C18 -173.06(11)
C2 C8 C9 C10 178.90(12)
C3 C2 C8 N7 10.94(18)
C3 C2 C8 C9 -167.48(12)
C3 C4 C5 C6 -0.18(18)
C3 C4 C18 C17 -50.68(17)
C3 C4 C18 C19 124.26(13)
C4 C5 C6 N1 -2.2(2)
C4 C18 C19 C20 -171.75(11)
C5 C4 C18 C17 133.88(13)
C5 C4 C18 C19 -51.18(17)
C6 N1 C2 C3 0.64(18)
C6 N1 C2 C8 -175.87(11)
N7 C8 C9 C10 0.56(19)
C8 C2 C3 C4 173.38(11)
C8 N7 C12 C11 -0.6(2)
C8 C9 C10 C11 -0.48(19)
C9 C10 C11 C12 -0.12(19)
C10 C11 C12 N7 0.7(2)
C12 N7 C8 C2 -178.40(11)
C12 N7 C8 C9 0.00(19)
N13 C14 C15 C16 0.34(15)
C14 N13 C21 C16 -0.78(14)
C14 N13 C21 C20 178.21(13)
C14 C15 C16 C17 176.75(14)
C14 C15 C16 C21 -0.80(14)
C15 C16 C17 C18 -179.18(13)
C15 C16 C21 N13 0.97(14)
C15 C16 C21 C20 -178.13(11)
C16 C17 C18 C4 173.34(11)
C16 C17 C18 C19 -1.55(18)
C17 C16 C21 N13 -177.02(11)
C17 C16 C21 C20 3.88(18)
C17 C18 C19 C20 3.23(19)
C18 C4 C5 C6 175.36(11)
C18 C19 C20 C21 -1.27(19)
C19 C20 C21 N13 178.86(13)
C19 C20 C21 C16 -2.28(18)
C21 N13 C14 C15 0.28(15)
C21 C16 C17 C18 -1.86(18)

_cod_database_fobs_code 2242156
